data_2217881
loop_
_publ_author_name
'Figueira, Jo\~ao'
'Vertlib, Viatslav'
'Rodrigues, Jo\~ao'
'N\"attinen, Kalle'
'Rissanen, Kari'

_publ_section_title
;
 4,4'-[Thiophene-2,5-diylbis(ethyne-2,1-diyl)]dibenzonitrile
;
_journal_coeditor_code CF2187
_journal_issue 4
_journal_name_full 'Acta Crystallographica Section E'
_journal_page_first o765
_journal_page_last o766
_journal_paper_doi 10.1107/S1600536808008106
_journal_volume 64
_journal_year 2008
_chemical_formula_iupac 'C22 H10 N2 S'
_chemical_formula_moiety 'C22 H10 N2 S'
_chemical_formula_sum 'C22 H10 N2 S'
_chemical_formula_weight 334.38
_chemical_name_systematic
;
4,4'-[Thiophene-2,5-diylbis(ethyne-2,1-diyl)]dibenzonitrile
;
_space_group_IT_number 14
_symmetry_cell_setting monoclinic
_symmetry_space_group_name_Hall '-P 2yn'
_symmetry_space_group_name_H-M 'P 1 21/n 1'
_audit_creation_method 'WinGX routine CIF_UPDATE'
_cell_angle_alpha 90
_cell_angle_beta 91.89(3)
_cell_angle_gamma 90
_cell_formula_units_Z 4
_cell_length_a 5.4557(11)
_cell_length_b 19.467(4)
_cell_length_c 15.592(3)
_cell_measurement_reflns_used 5465
_cell_measurement_temperature 173(2)
_cell_measurement_theta_max 25.03
_cell_measurement_theta_min 1.00
_cell_volume 1655.1(6)
_computing_cell_refinement 'HKL SCALEPACK (Otwinowski & Minor, 1997)'
_computing_data_collection 'COLLECT (Hooft, 1998)'
_computing_data_reduction 'HKL DENZO and SCALEPACK (Otwinowski & Minor, 1997)'
_computing_molecular_graphics 'ORTEP-3 for Windows (Farrugia, 1997) and Mercury (Macrae <i>et al.</i>, 2006)'
_computing_publication_material 'WinGX (Farrugia, 1999)'
_computing_structure_refinement 'SHELXL97 (Sheldrick, 2008)'
_computing_structure_solution 'SHELXS97 (Sheldrick, 2008)'
_diffrn_measured_fraction_theta_full 0.997
_diffrn_measured_fraction_theta_max 0.997
_diffrn_measurement_device_type 'Nonius KappaCCD'
_diffrn_measurement_method '\w  and \f scans'
_diffrn_radiation_type MoK\a
_diffrn_radiation_wavelength 0.71073
_diffrn_reflns_av_R_equivalents 0.1025
_diffrn_reflns_limit_h_max 6
_diffrn_reflns_limit_h_min -6
_diffrn_reflns_limit_k_max 23
_diffrn_reflns_limit_k_min -23
_diffrn_reflns_limit_l_max 18
_diffrn_reflns_limit_l_min -18
_diffrn_reflns_number 19547
_diffrn_reflns_theta_full 24.98
_diffrn_reflns_theta_max 24.98
_diffrn_reflns_theta_min 3.35
_exptl_absorpt_coefficient_mu 0.201
_exptl_absorpt_correction_type none
_exptl_crystal_colour colourless
_exptl_crystal_density_diffrn 1.342
_exptl_crystal_density_method 'not measured'
_exptl_crystal_description block
_exptl_crystal_F_000 688
_exptl_crystal_size_max 0.3
_exptl_crystal_size_mid 0.2
_exptl_crystal_size_min 0.2
_refine_diff_density_max 0.176
_refine_diff_density_min -0.227
_refine_ls_extinction_method none
_refine_ls_goodness_of_fit_ref 1.007
_refine_ls_hydrogen_treatment constr
_refine_ls_matrix_type full
_refine_ls_number_parameters 226
_refine_ls_number_reflns 2906
_refine_ls_number_restraints 0
_refine_ls_restrained_S_all 1.007
_refine_ls_R_factor_gt 0.0483
_refine_ls_shift/su_max 0.001
_refine_ls_structure_factor_coef Fsqd
_refine_ls_weighting_details 'calc w=1/[\s^2^(Fo^2^)+(0.0448P)^2^+0.1608P] where P=(Fo^2^+2Fc^2^)/3'
_refine_ls_weighting_scheme calc
_refine_ls_wR_factor_ref 0.1066
_reflns_number_gt 1762
_reflns_number_total 2906
_reflns_threshold_expression >2sigma(I)
_cod_data_source_file cf2187.cif
_cod_data_source_block I
_cod_original_sg_symbol_H-M 'P 21/n'
_cod_database_code 2217881
_cod_database_fobs_code 2217881

loop_
_symmetry_equiv_pos_as_xyz
'x, y, z'
'-x+1/2, y+1/2, -z+1/2'
'-x, -y, -z'
'x-1/2, -y-1/2, z-1/2'

loop_
_atom_site_type_symbol
_atom_site_label
_atom_site_fract_x
_atom_site_fract_y
_atom_site_fract_z
_atom_site_U_iso_or_equiv
_atom_site_adp_type
_atom_site_calc_flag
_atom_site_refinement_flags
_atom_site_occupancy
C C2 -1.0858(5) 1.19052(14) 0.88637(18) 0.0381(7) Uani d . 1
C C3 -0.9079(4) 1.13708(12) 0.87250(18) 0.0321(7) Uani d . 1
C C4 -0.7199(4) 1.12636(12) 0.93351(18) 0.0350(7) Uani d . 1
H H4 -0.7062 1.1548 0.9829 0.042 Uiso calc R 1
C C5 -0.5532(4) 1.07398(13) 0.92173(17) 0.0338(7) Uani d . 1
H H5 -0.426 1.066 0.9636 0.041 Uiso calc R 1
C C6 -0.5711(4) 1.03261(12) 0.84841(17) 0.0300(6) Uani d . 1
C C7 -0.7592(4) 1.04450(12) 0.78771(17) 0.0341(7) Uani d . 1
H H7 -0.7716 1.0167 0.7376 0.041 Uiso calc R 1
C C8 -0.9275(4) 1.09612(13) 0.79951(18) 0.0371(7) Uani d . 1
H H8 -1.0561 1.1037 0.758 0.044 Uiso calc R 1
C C9 -0.3976(4) 0.97811(13) 0.83651(16) 0.0328(7) Uani d . 1
C C10 -0.2514(4) 0.93344(12) 0.82613(17) 0.0318(6) Uani d . 1
C C11 -0.0771(4) 0.88054(12) 0.81401(17) 0.0302(6) Uani d . 1
C C13 0.2619(4) 0.79650(12) 0.83234(17) 0.0313(6) Uani d . 1
C C14 0.1422(4) 0.79222(13) 0.75409(17) 0.0395(7) Uani d . 1
H H14 0.1851 0.7604 0.711 0.047 Uiso calc R 1
C C15 -0.0503(5) 0.83959(13) 0.74389(18) 0.0388(7) Uani d . 1
H H15 -0.1517 0.8428 0.6933 0.047 Uiso calc R 1
C C16 0.4557(5) 0.75490(13) 0.86692(17) 0.0342(7) Uani d . 1
C C17 0.6095(4) 0.71891(13) 0.89930(17) 0.0329(7) Uani d . 1
C C18 0.7787(4) 0.67373(12) 0.94359(17) 0.0303(6) Uani d . 1
C C19 0.9777(4) 0.64472(12) 0.90311(17) 0.0332(7) Uani d . 1
H H19 1.0049 0.6553 0.8447 0.04 Uiso calc R 1
C C20 1.1351(4) 0.60097(13) 0.94690(17) 0.0339(7) Uani d . 1
H H20 1.2717 0.5819 0.919 0.041 Uiso calc R 1
C C21 1.0941(4) 0.58472(12) 1.03170(18) 0.0298(6) Uani d . 1
C C22 0.8960(4) 0.61295(13) 1.07333(18) 0.0346(7) Uani d . 1
H H22 0.8682 0.6016 1.1315 0.041 Uiso calc R 1
C C23 0.7403(4) 0.65760(12) 1.02936(18) 0.0352(7) Uani d . 1
H H23 0.606 0.6775 1.0577 0.042 Uiso calc R 1
C C24 1.2582(5) 0.53837(13) 1.07783(17) 0.0330(7) Uani d . 1
N N1 -1.2285(4) 1.23260(12) 0.89832(16) 0.0495(7) Uani d . 1
N N25 1.3868(4) 0.50197(11) 1.11512(15) 0.0434(6) Uani d . 1
S S12 0.13508(11) 0.85961(3) 0.89414(5) 0.0369(2) Uani d . 1

loop_
_atom_site_aniso_label
_atom_site_aniso_U_11
_atom_site_aniso_U_22
_atom_site_aniso_U_33
_atom_site_aniso_U_12
_atom_site_aniso_U_13
_atom_site_aniso_U_23
C2 0.0375(16) 0.0321(17) 0.045(2) -0.0017(13) 0.0037(14) 0.0089(14)
C3 0.0283(14) 0.0245(14) 0.0436(19) 0.0030(12) 0.0046(13) 0.0035(14)
C4 0.0353(15) 0.0327(16) 0.0373(18) 0.0024(12) 0.0045(13) -0.0046(13)
C5 0.0295(14) 0.0381(16) 0.0332(18) -0.0002(12) -0.0059(13) -0.0021(14)
C6 0.0286(14) 0.0263(15) 0.0352(18) -0.0019(12) 0.0043(12) 0.0030(13)
C7 0.0371(15) 0.0335(16) 0.0315(18) 0.0001(13) -0.0008(13) -0.0010(13)
C8 0.0328(15) 0.0383(17) 0.040(2) 0.0002(13) -0.0031(13) 0.0054(15)
C9 0.0314(15) 0.0358(16) 0.0313(18) -0.0013(13) 0.0019(12) 0.0007(13)
C10 0.0332(15) 0.0312(16) 0.0310(17) -0.0008(13) 0.0029(12) -0.0005(13)
C11 0.0296(14) 0.0265(14) 0.0347(18) 0.0017(11) 0.0027(12) 0.0045(13)
C13 0.0303(14) 0.0275(15) 0.0363(18) 0.0030(12) 0.0043(12) 0.0054(13)
C14 0.0504(17) 0.0369(17) 0.0312(19) 0.0158(14) 0.0024(14) 0.0009(14)
C15 0.0492(17) 0.0386(17) 0.0285(18) 0.0105(14) -0.0014(13) 0.0016(14)
C16 0.0343(15) 0.0315(16) 0.0369(18) -0.0015(13) 0.0047(13) -0.0001(14)
C17 0.0315(15) 0.0305(15) 0.0367(18) -0.0017(13) 0.0018(13) -0.0007(13)
C18 0.0304(15) 0.0245(14) 0.0360(18) -0.0026(12) -0.0010(13) -0.0010(13)
C19 0.0339(15) 0.0325(16) 0.0333(17) -0.0018(13) 0.0036(13) 0.0032(13)
C20 0.0301(15) 0.0325(16) 0.039(2) 0.0028(12) 0.0033(13) -0.0019(14)
C21 0.0272(14) 0.0254(15) 0.0366(19) -0.0016(11) -0.0047(12) 0.0008(13)
C22 0.0340(15) 0.0388(16) 0.0308(17) 0.0011(13) -0.0001(13) -0.0001(13)
C23 0.0291(14) 0.0361(17) 0.0405(19) 0.0032(12) 0.0014(13) -0.0037(14)
C24 0.0324(15) 0.0314(16) 0.0350(18) 0.0016(13) -0.0026(13) -0.0064(14)
N1 0.0471(15) 0.0394(15) 0.0626(19) 0.0092(12) 0.0082(13) 0.0070(13)
N25 0.0435(14) 0.0459(15) 0.0405(16) 0.0087(12) -0.0057(12) -0.0037(12)
S12 0.0353(4) 0.0392(4) 0.0360(5) 0.0052(3) -0.0028(3) -0.0052(3)

loop_
_atom_type_symbol
_atom_type_description
_atom_type_scat_dispersion_real
_atom_type_scat_dispersion_imag
_atom_type_scat_source
C C 0.0033 0.0016 'International Tables Vol C Tables 4.2.6.8 and 6.1.1.4'
H H 0 0 'International Tables Vol C Tables 4.2.6.8 and 6.1.1.4'
N N 0.0061 0.0033 'International Tables Vol C Tables 4.2.6.8 and 6.1.1.4'
S S 0.1246 0.1234 'International Tables Vol C Tables 4.2.6.8 and 6.1.1.4'

loop_
_geom_angle_atom_site_label_1
_geom_angle_atom_site_label_2
_geom_angle_atom_site_label_3
_geom_angle
N1 C2 C3 179.1(3)
C8 C3 C4 120.6(2)
C8 C3 C2 120.1(2)
C4 C3 C2 119.3(2)
C5 C4 C3 119.5(2)
C5 C4 H4 120.2
C3 C4 H4 120.2
C4 C5 C6 120.3(2)
C4 C5 H5 119.8
C6 C5 H5 119.8
C7 C6 C5 119.3(2)
C7 C6 C9 120.6(2)
C5 C6 C9 120.1(2)
C8 C7 C6 120.7(2)
C8 C7 H7 119.7
C6 C7 H7 119.7
C7 C8 C3 119.6(2)
C7 C8 H8 120.2
C3 C8 H8 120.2
C10 C9 C6 179.1(3)
C9 C10 C11 179.8(3)
C15 C11 C10 128.4(2)
C15 C11 S12 110.82(18)
C10 C11 S12 120.8(2)
C14 C13 C16 129.1(2)
C14 C13 S12 110.75(18)
C16 C13 S12 120.1(2)
C13 C14 C15 113.3(2)
C13 C14 H14 123.4
C15 C14 H14 123.4
C11 C15 C14 113.1(2)
C11 C15 H15 123.4
C14 C15 H15 123.4
C17 C16 C13 176.4(3)
C16 C17 C18 174.9(3)
C19 C18 C23 119.1(2)
C19 C18 C17 121.9(2)
C23 C18 C17 118.9(2)
C20 C19 C18 120.6(2)
C20 C19 H19 119.7
C18 C19 H19 119.7
C19 C20 C21 119.8(2)
C19 C20 H20 120.1
C21 C20 H20 120.1
C20 C21 C22 120.5(2)
C20 C21 C24 120.1(2)
C22 C21 C24 119.5(2)
C23 C22 C21 119.4(3)
C23 C22 H22 120.3
C21 C22 H22 120.3
C22 C23 C18 120.5(2)
C22 C23 H23 119.8
C18 C23 H23 119.8
N25 C24 C21 179.2(3)
C13 S12 C11 92.05(12)

loop_
_geom_bond_atom_site_label_1
_geom_bond_atom_site_label_2
_geom_bond_distance
C2 N1 1.149(3)
C2 C3 1.444(4)
C3 C8 1.391(4)
C3 C4 1.392(4)
C4 C5 1.383(3)
C4 H4 0.95
C5 C6 1.399(3)
C5 H5 0.95
C6 C7 1.392(3)
C6 C9 1.438(3)
C7 C8 1.378(3)
C7 H7 0.95
C8 H8 0.95
C9 C10 1.195(3)
C10 C11 1.418(3)
C11 C15 1.365(3)
C11 S12 1.724(3)
C13 C14 1.367(3)
C13 C16 1.424(4)
C13 S12 1.721(3)
C14 C15 1.403(3)
C14 H14 0.95
C15 H15 0.95
C16 C17 1.192(3)
C17 C18 1.436(3)
C18 C19 1.393(3)
C18 C23 1.396(3)
C19 C20 1.375(3)
C19 H19 0.95
C20 C21 1.385(3)
C20 H20 0.95
C21 C22 1.392(3)
C21 C24 1.446(4)
C22 C23 1.382(3)
C22 H22 0.95
C23 H23 0.95
C24 N25 1.143(3)

loop_
_geom_hbond_atom_site_label_D
_geom_hbond_atom_site_label_H
_geom_hbond_atom_site_label_A
_geom_hbond_site_symmetry_A
_geom_hbond_distance_DH
_geom_hbond_distance_HA
_geom_hbond_distance_DA
_geom_hbond_angle_DHA
C15 H15 N1 2_346 0.95 2.65 3.246(4) 121.4
C7 H7 N25 4_375 0.95 2.65 3.384(4) 134.4
C20 H20 N25 3_867 0.95 2.55 3.453(3) 159.4
C5 H5 S12 3_577 0.95 3.05 3.832(3) 140.7

loop_
_geom_torsion_atom_site_label_1
_geom_torsion_atom_site_label_2
_geom_torsion_atom_site_label_3
_geom_torsion_atom_site_label_4
_geom_torsion
C8 C3 C4 C5 -0.8(4)
C2 C3 C4 C5 178.2(2)
C3 C4 C5 C6 0.9(4)
C4 C5 C6 C7 -0.4(4)
C4 C5 C6 C9 -179.9(2)
C5 C6 C7 C8 -0.4(4)
C9 C6 C7 C8 179.2(2)
C6 C7 C8 C3 0.5(4)
C4 C3 C8 C7 0.0(4)
C2 C3 C8 C7 -178.9(2)
C16 C13 C14 C15 176.4(2)
S12 C13 C14 C15 0.1(3)
C10 C11 C15 C14 -179.9(2)
S12 C11 C15 C14 -0.8(3)
C13 C14 C15 C11 0.5(3)
C23 C18 C19 C20 -0.2(4)
C17 C18 C19 C20 -179.2(2)
C18 C19 C20 C21 0.9(4)
C19 C20 C21 C22 -0.7(4)
C19 C20 C21 C24 179.6(2)
C20 C21 C22 C23 -0.2(4)
C24 C21 C22 C23 179.6(2)
C21 C22 C23 C18 0.8(4)
C19 C18 C23 C22 -0.6(4)
C17 C18 C23 C22 178.4(2)
C14 C13 S12 C11 -0.5(2)
C16 C13 S12 C11 -177.2(2)
C15 C11 S12 C13 0.8(2)
C10 C11 S12 C13 179.9(2)

loop_
_cod_related_entry_id
_cod_related_entry_database
_cod_related_entry_code
1 ChemSpider 21118448
